data_1536133
loop_
_publ_author_name
'Voronkova, V.I.'
'Sorokina, N.I.'
'Li, D.Y.'
'Yanovskii, V.K.'
'Simonov, V.I.'
'Furmanova, N.G.'
'Verin, I.A.'

_publ_section_title
;
 Atomic structure and electrophysical characteristics of K0.59Tl0.41TiOPO4
 single crystals
;
_journal_name_full Kristallografiya
_journal_page_first 430
_journal_page_last 433
_journal_volume 39
_journal_year 1994
_chemical_formula_sum 'K0.59 O5 P Ti Tl0.41'
_chemical_name_systematic '(K0.59 Tl0.41) Ti O (P O4)'
_space_group_IT_number 33
_symmetry_space_group_name_Hall 'P 2c -2n'
_symmetry_space_group_name_H-M 'P n a 21'
_cell_angle_alpha 90
_cell_angle_beta 90
_cell_angle_gamma 90
_cell_formula_units_Z 8
_cell_length_a 12.879
_cell_length_b 6.434
_cell_length_c 10.588
_cell_volume 877.359
_citation_journal_id_ASTM KRISAJ
_cod_data_source_file Voronkova_KRISAJ_1994_1405.cif
_cod_data_source_block K0.59O5P1Ti1Tl0.41
_cod_original_cell_volume 877.3586
_cod_original_formula_sum 'K0.59 O5 P1 Ti1 Tl0.41'
_cod_database_code 1536133

loop_
_symmetry_equiv_pos_as_xyz
x,y,z
-x,-y,z+1/2
-x+1/2,y+1/2,z+1/2
x+1/2,-y+1/2,z

loop_
_atom_site_label
_atom_site_type_symbol
_atom_site_fract_x
_atom_site_fract_y
_atom_site_fract_z
_atom_site_occupancy
_atom_site_U_iso_or_equiv
O7 O-2 0.2524 0.5393 0.6288 1 0.0
O2 O-2 0.5111 0.4662 0.3821 1 0.0
K1 K+1 0.1028 0.6925 0.0746 0.379 0.0
K2 K+1 0.3822 0.7838 0.3238 0.799 0.0
O3 O-2 0.4018 0.1986 0.28 1 0.0
P1 P+5 0.4991 0.3358 0.2603 1 0.0
O5 O-2 0.1147 0.3068 0.5404 1 0.0
Ti1 Ti+4 0.3724 0.4968 0 1 0.0
O6 O-2 0.1126 0.6899 0.4857 1 0.0
O1 O-2 0.4861 0.4829 0.1482 1 0.0
P2 P+5 0.1816 0.4999 0.5129 1 0.0
Tl1 Tl+1 0.1028 0.6925 0.0746 0.621 0.0
Tl2 Tl+1 0.3822 0.7838 0.3238 0.201 0.0
O8 O-2 0.254 0.4577 0.4001 1 0.0
O10 O-2 0.2234 0.0373 0.6444 1 0.0
O4 O-2 0.5956 0.1956 0.2426 1 0.0
Ti2 Ti+4 0.2478 0.2668 0.2528 1 0.0
O9 O-2 0.2237 0.0386 0.3902 1 0.0
